data_7218351
loop_
_publ_author_name
'Peuronen, Anssi'
'Rinta, Heikki'
'Lahtinen, Manu'

_publ_section_title
;
 N&#x22EF;I halogen bonding supported stabilization of a discrete
 pseudo-linear [I12]2&#x2212;polyiodide
;
_journal_issue 8
_journal_name_full CrystEngComm
_journal_page_first 1736
_journal_paper_doi 10.1039/C4CE01866D
_journal_volume 17
_journal_year 2015
_chemical_formula_moiety 'C20 H40 I4 N4, 2(F6 P)'
_chemical_formula_sum 'C20 H40 F12 I4 N4 P2'
_chemical_formula_weight 1134.10
_chemical_name_systematic
;
 ?
;
_space_group_crystal_system triclinic
_space_group_IT_number 2
_space_group_name_Hall '-P 1'
_space_group_name_H-M_alt 'P -1'
_symmetry_space_group_name_Hall '-P 1'
_symmetry_space_group_name_H-M 'P -1'
_atom_sites_solution_hydrogens geom
_atom_sites_solution_primary iterative
_audit_creation_date 2014-08-25
_audit_creation_method
;
Olex2 1.2
(compiled 2014.07.22 svn.r2960 for OlexSys, GUI svn.r4862)
;
_cell_angle_alpha 96.851(5)
_cell_angle_beta 90.584(5)
_cell_angle_gamma 111.270(7)
_cell_formula_units_Z 1
_cell_length_a 8.1603(6)
_cell_length_b 9.2796(8)
_cell_length_c 11.8828(5)
_cell_measurement_reflns_used 2736
_cell_measurement_temperature 123.00(10)
_cell_measurement_theta_max 75.8610
_cell_measurement_theta_min 5.1490
_cell_volume 831.14(11)
_computing_cell_refinement
;
CrysAlisPro, Agilent Technologies,
Version 1.171.36.32 (release 02-08-2013 CrysAlis171 .NET)
(compiled Aug  2 2013,16:46:58)
;
_computing_data_collection
;
CrysAlisPro, Agilent Technologies,
Version 1.171.36.32 (release 02-08-2013 CrysAlis171 .NET)
(compiled Aug  2 2013,16:46:58)
;
_computing_data_reduction
;
CrysAlisPro, Agilent Technologies,
Version 1.171.36.32 (release 02-08-2013 CrysAlis171 .NET)
(compiled Aug  2 2013,16:46:58)
;
_computing_molecular_graphics 'Olex2 (Dolomanov et al., 2009)'
_computing_publication_material 'Olex2 (Dolomanov et al., 2009)'
_computing_structure_refinement 'ShelXL (Sheldrick, 2008)'
_computing_structure_solution
;
Superflip (Palatinus & Chapuis, 2007;Palatinus & van der Lee, 2008;
Palatinus et al., 2012)
;
_diffrn_ambient_temperature 123.00(10)
_diffrn_detector_area_resol_mean 10.3953
_diffrn_measured_fraction_theta_full 0.987
_diffrn_measured_fraction_theta_max 0.986
_diffrn_measurement_details
;
  1 omega -107.00  -15.00   1.0000    1.5000
omega____ theta____ kappa____ phi______ frames
    -      -38.5000  -57.0000  150.0000 92

  2 omega  -64.00   30.00   1.0000    1.5000
omega____ theta____ kappa____ phi______ frames
    -      -38.5000   57.0000  -60.0000 94

  3 omega  -75.00  -44.00   1.0000    1.5000
omega____ theta____ kappa____ phi______ frames
    -      -38.5000  178.0000  -90.0000 31

  4 omega    2.00   79.00   1.0000    1.5000
omega____ theta____ kappa____ phi______ frames
    -       43.8187  -99.0000   60.0000 77

  5 omega  107.00  176.00   1.0000    1.5000
omega____ theta____ kappa____ phi______ frames
    -      111.0000   30.0000 -120.0000 69

  6 omega   41.00  116.00   1.0000    1.5000
omega____ theta____ kappa____ phi______ frames
    -      111.0000 -111.0000 -150.0000 75

  7 omega   73.00  149.00   1.0000    1.5000
omega____ theta____ kappa____ phi______ frames
    -      111.0000  178.0000 -150.0000 76

  8 omega   65.00  111.00   1.0000    1.5000
omega____ theta____ kappa____ phi______ frames
    -      111.0000 -111.0000    0.0000 46

  9 omega   49.00   95.00   1.0000    1.5000
omega____ theta____ kappa____ phi______ frames
    -      111.0000  -45.0000    0.0000 46

 10 omega   45.00   87.00   1.0000    1.5000
omega____ theta____ kappa____ phi______ frames
    -      111.0000  -45.0000  150.0000 42

 11 omega   90.00  175.00   1.0000    1.5000
omega____ theta____ kappa____ phi______ frames
    -      111.0000   45.0000  -60.0000 85

 12 omega   45.00   89.00   1.0000    1.5000
omega____ theta____ kappa____ phi______ frames
    -      111.0000  -30.0000  -90.0000 44

 13 omega   48.00  120.00   1.0000    1.5000
omega____ theta____ kappa____ phi______ frames
    -      111.0000  -61.0000 -150.0000 72

 14 omega   38.00  103.00   1.0000    1.5000
omega____ theta____ kappa____ phi______ frames
    -      111.0000  -94.0000   30.0000 65

 15 omega   89.00  172.00   1.0000    1.5000
omega____ theta____ kappa____ phi______ frames
    -      111.0000   45.0000 -180.0000 83
;
_diffrn_measurement_device_type 'SuperNova, Dual, Cu at zero, Atlas'
_diffrn_measurement_method '\w scans'
_diffrn_orient_matrix_UB_11 0.1131105000
_diffrn_orient_matrix_UB_12 0.1396148000
_diffrn_orient_matrix_UB_13 0.0860605000
_diffrn_orient_matrix_UB_21 -0.1684410000
_diffrn_orient_matrix_UB_22 0.0167250000
_diffrn_orient_matrix_UB_23 0.0468665000
_diffrn_orient_matrix_UB_31 -0.0035354000
_diffrn_orient_matrix_UB_32 -0.1119305000
_diffrn_orient_matrix_UB_33 0.0866316000
_diffrn_radiation_monochromator mirror
_diffrn_radiation_type CuK\a
_diffrn_radiation_wavelength 1.54184
_diffrn_reflns_av_R_equivalents 0.0474
_diffrn_reflns_av_unetI/netI 0.0611
_diffrn_reflns_Laue_measured_fraction_full 0.987
_diffrn_reflns_Laue_measured_fraction_max 0.986
_diffrn_reflns_limit_h_max 9
_diffrn_reflns_limit_h_min -9
_diffrn_reflns_limit_k_max 10
_diffrn_reflns_limit_k_min -11
_diffrn_reflns_limit_l_max 14
_diffrn_reflns_limit_l_min -7
_diffrn_reflns_number 5124
_diffrn_reflns_point_group_measured_fraction_full 0.987
_diffrn_reflns_point_group_measured_fraction_max 0.986
_diffrn_reflns_theta_full 67.684
_diffrn_reflns_theta_max 68.979
_diffrn_reflns_theta_min 3.753
_diffrn_source 'SuperNova (Cu) X-ray Source'
_exptl_absorpt_coefficient_mu 31.229
_exptl_absorpt_correction_T_max 0.264
_exptl_absorpt_correction_T_min 0.080
_exptl_absorpt_correction_type analytical
_exptl_absorpt_process_details
;
CrysAlisPro, Agilent Technologies,
Version 1.171.36.32 (release 02-08-2013 CrysAlis171 .NET)
(compiled Aug  2 2013,16:46:58)
Analytical numeric absorption correction using a multifaceted crystal
            model based on expressions derived by R.C. Clark & J.S. Reid.
(Clark, R. C. & Reid, J. S. (1995). Acta Cryst. A51, 887-897)
;
_exptl_crystal_colour yellow
_exptl_crystal_colour_primary yellow
_exptl_crystal_density_diffrn 2.266
_exptl_crystal_F_000 538
_exptl_crystal_size_max 0.2031
_exptl_crystal_size_mid 0.1225
_exptl_crystal_size_min 0.0821
_refine_diff_density_max 1.566
_refine_diff_density_min -2.420
_refine_diff_density_rms 0.231
_refine_ls_extinction_method none
_refine_ls_goodness_of_fit_ref 1.056
_refine_ls_hydrogen_treatment constr
_refine_ls_matrix_type full
_refine_ls_number_parameters 190
_refine_ls_number_reflns 3050
_refine_ls_number_restraints 0
_refine_ls_restrained_S_all 1.056
_refine_ls_R_factor_all 0.0512
_refine_ls_R_factor_gt 0.0442
_refine_ls_shift/su_max 0.000
_refine_ls_shift/su_mean 0.000
_refine_ls_structure_factor_coef Fsqd
_refine_ls_weighting_details 'w=1/[\s^2^(Fo^2^)+(0.0612P)^2^] where P=(Fo^2^+2Fc^2^)/3'
_refine_ls_weighting_scheme calc
_refine_ls_wR_factor_gt 0.1093
_refine_ls_wR_factor_ref 0.1167
_reflns_Friedel_coverage 0.000
_reflns_number_gt 2602
_reflns_number_total 3050
_reflns_threshold_expression 'I > 2\s(I)'
_cod_data_source_file c4ce01866d2.cif
_cod_data_source_block 2-2I2_2PF6
_cod_depositor_comments 'Adding full bibliography for 7218347--7218353.cif.'
_cod_original_cell_volume 831.15(10)
_cod_database_code 7218351
_shelxl_version_number 2013-4
_chemical_oxdiff_formula 'C20 H40 N4 F12 P2 I4'
_shelx_space_group_comment
;
The symmetry employed for this shelxl refinement is uniquely defined
by the following loop, which should always be used as a source of
symmetry information in preference to the above space-group names.
They are only intended as comments.
;
_reflns_odcompleteness_completeness 98.17
_reflns_odcompleteness_iscentric 1
_reflns_odcompleteness_theta 71.98
_olex2_refinement_description
;
1. Fixed Uiso
 At 1.2 times of:
  All C(H,H) groups
2.a Secondary CH2 refined with riding coordinates:
 C1(H1A,H1B), C2(H2A,H2B), C3(H3A,H3B), C4(H4A,H4B), C5(H5A,H5B), C6(H6A,H6B),
 C7(H7A,H7B), C8(H8A,H8B), C9(H9A,H9B), C10(H10A,H10B)
;
_olex2_submission_special_instructions 'No special instructions were received'

loop_
_space_group_symop_operation_xyz
'x, y, z'
'-x, -y, -z'

loop_
_atom_site_label
_atom_site_type_symbol
_atom_site_fract_x
_atom_site_fract_y
_atom_site_fract_z
_atom_site_U_iso_or_equiv
_atom_site_adp_type
_atom_site_occupancy
_atom_site_site_symmetry_order
_atom_site_calc_flag
_atom_site_refinement_flags_posn
I1 I -0.19019(5) 0.24491(5) 0.00401(3) 0.01972(15) Uani 1 1 d .
I2 I -0.47023(6) 0.23038(5) -0.13748(3) 0.02287(15) Uani 1 1 d .
N1 N 0.0560(7) 0.2593(6) 0.1377(4) 0.0153(11) Uani 1 1 d .
N2 N 0.3010(7) 0.2674(7) 0.2756(4) 0.0167(11) Uani 1 1 d .
C1 C 0.2249(9) 0.3012(9) 0.0809(6) 0.0223(15) Uani 1 1 d .
H1A H 0.2628 0.4106 0.0649 0.027 Uiso 1 1 calc R
H1B H 0.2086 0.2330 0.0077 0.027 Uiso 1 1 calc R
C2 C 0.3674(9) 0.2825(8) 0.1570(5) 0.0180(13) Uani 1 1 d .
H2A H 0.3912 0.1883 0.1267 0.022 Uiso 1 1 calc R
H2B H 0.4781 0.3744 0.1591 0.022 Uiso 1 1 calc R
C3 C 0.0744(10) 0.3775(9) 0.2359(6) 0.0226(14) Uani 1 1 d .
H3A H -0.0325 0.3447 0.2798 0.027 Uiso 1 1 calc R
H3B H 0.0873 0.4782 0.2096 0.027 Uiso 1 1 calc R
C4 C 0.2375(9) 0.3979(8) 0.3124(6) 0.0197(14) Uani 1 1 d .
H4A H 0.3320 0.4996 0.3060 0.024 Uiso 1 1 calc R
H4B H 0.2064 0.3961 0.3927 0.024 Uiso 1 1 calc R
C5 C 0.0141(10) 0.1058(9) 0.1776(6) 0.0227(14) Uani 1 1 d .
H5A H 0.0160 0.0281 0.1133 0.027 Uiso 1 1 calc R
H5B H -0.1059 0.0712 0.2060 0.027 Uiso 1 1 calc R
C6 C 0.1465(9) 0.1144(8) 0.2720(6) 0.0219(14) Uani 1 1 d .
H6A H 0.0907 0.1086 0.3458 0.026 Uiso 1 1 calc R
H6B H 0.1872 0.0259 0.2572 0.026 Uiso 1 1 calc R
C7 C 0.4454(9) 0.2745(9) 0.3615(6) 0.0222(14) Uani 1 1 d .
H7A H 0.5285 0.3839 0.3784 0.027 Uiso 1 1 calc R
H7B H 0.3908 0.2425 0.4330 0.027 Uiso 1 1 calc R
C8 C 0.5485(10) 0.1722(9) 0.3221(6) 0.0228(15) Uani 1 1 d .
H8A H 0.6225 0.2162 0.2599 0.027 Uiso 1 1 calc R
H8B H 0.4653 0.0664 0.2919 0.027 Uiso 1 1 calc R
C9 C 0.6659(10) 0.1604(10) 0.4191(6) 0.0281(16) Uani 1 1 d .
H9A H 0.7473 0.2669 0.4491 0.034 Uiso 1 1 calc R
H9B H 0.7384 0.1013 0.3878 0.034 Uiso 1 1 calc R
C10 C 0.5672(9) 0.0818(9) 0.5183(6) 0.0244(16) Uani 1 1 d .
H10A H 0.6539 0.0761 0.5748 0.029 Uiso 1 1 calc R
H10B H 0.5059 0.1474 0.5559 0.029 Uiso 1 1 calc R
P1 P 0.8643(2) 0.6915(2) 0.33846(14) 0.0195(4) Uani 1 1 d .
F1 F 0.8793(7) 0.5626(6) 0.4126(4) 0.0387(12) Uani 1 1 d .
F2 F 0.6662(6) 0.6575(6) 0.3751(4) 0.0381(12) Uani 1 1 d .
F3 F 0.7908(6) 0.5592(5) 0.2328(4) 0.0325(10) Uani 1 1 d .
F4 F 0.8485(6) 0.8183(6) 0.2640(4) 0.0385(11) Uani 1 1 d .
F5 F 1.0607(6) 0.7262(5) 0.3010(4) 0.0317(10) Uani 1 1 d .
F6 F 0.9356(7) 0.8227(6) 0.4457(4) 0.0407(12) Uani 1 1 d .

loop_
_atom_site_aniso_label
_atom_site_aniso_U_11
_atom_site_aniso_U_22
_atom_site_aniso_U_33
_atom_site_aniso_U_23
_atom_site_aniso_U_13
_atom_site_aniso_U_12
I1 0.0173(2) 0.0206(3) 0.0229(2) 0.00608(16) 0.00551(16) 0.00775(18)
I2 0.0190(2) 0.0260(3) 0.0244(2) 0.00512(17) 0.00269(16) 0.00856(19)
N1 0.015(3) 0.013(3) 0.017(2) 0.003(2) 0.006(2) 0.004(2)
N2 0.011(3) 0.017(3) 0.022(3) 0.007(2) 0.002(2) 0.004(2)
C1 0.018(3) 0.027(4) 0.022(3) 0.011(3) 0.003(3) 0.006(3)
C2 0.014(3) 0.024(4) 0.019(3) 0.008(2) 0.008(2) 0.008(3)
C3 0.022(4) 0.024(4) 0.026(3) 0.008(3) 0.004(3) 0.013(3)
C4 0.020(3) 0.010(3) 0.026(3) -0.002(2) -0.002(3) 0.003(3)
C5 0.019(4) 0.027(4) 0.024(3) 0.005(3) 0.003(3) 0.010(3)
C6 0.020(4) 0.016(4) 0.026(3) 0.008(3) 0.003(3) 0.000(3)
C7 0.020(4) 0.024(4) 0.025(3) 0.006(3) 0.000(3) 0.010(3)
C8 0.020(4) 0.027(4) 0.026(3) 0.008(3) 0.008(3) 0.013(3)
C9 0.019(4) 0.035(4) 0.031(4) 0.015(3) -0.001(3) 0.007(3)
C10 0.018(4) 0.033(5) 0.025(3) 0.007(3) -0.001(3) 0.012(3)
P1 0.0168(8) 0.0158(8) 0.0263(8) 0.0050(6) 0.0056(6) 0.0057(7)
F1 0.048(3) 0.037(3) 0.041(2) 0.021(2) 0.007(2) 0.022(2)
F2 0.020(2) 0.033(3) 0.062(3) 0.006(2) 0.021(2) 0.010(2)
F3 0.027(2) 0.027(2) 0.035(2) -0.0072(18) 0.0023(18) 0.004(2)
F4 0.029(3) 0.029(3) 0.061(3) 0.023(2) -0.002(2) 0.009(2)
F5 0.016(2) 0.036(3) 0.038(2) 0.0039(19) 0.0062(18) 0.005(2)
F6 0.038(3) 0.035(3) 0.041(3) -0.012(2) 0.004(2) 0.010(2)

loop_
_atom_type_symbol
_atom_type_description
_atom_type_scat_dispersion_real
_atom_type_scat_dispersion_imag
_atom_type_scat_source
C C 0.0181 0.0091 'International Tables Vol C Tables 4.2.6.8 and 6.1.1.4'
H H 0.0000 0.0000 'International Tables Vol C Tables 4.2.6.8 and 6.1.1.4'
F F 0.0727 0.0534 'International Tables Vol C Tables 4.2.6.8 and 6.1.1.4'
I I -0.3257 6.8362 'International Tables Vol C Tables 4.2.6.8 and 6.1.1.4'
N N 0.0311 0.0180 'International Tables Vol C Tables 4.2.6.8 and 6.1.1.4'
P P 0.2955 0.4335 'International Tables Vol C Tables 4.2.6.8 and 6.1.1.4'

loop_
_exptl_crystal_face_index_h
_exptl_crystal_face_index_k
_exptl_crystal_face_index_l
_exptl_crystal_face_perp_dist
_exptl_oxdiff_crystal_face_indexfrac_h
_exptl_oxdiff_crystal_face_indexfrac_k
_exptl_oxdiff_crystal_face_indexfrac_l
_exptl_oxdiff_crystal_face_x
_exptl_oxdiff_crystal_face_y
_exptl_oxdiff_crystal_face_z
2 -6 -1 0.0408 1.9870 -6.0029 -0.9979 -0.6992 -0.4819 0.5784
0 -1 -7 0.0279 -0.0053 -1.0031 -6.9956 -0.7427 -0.3437 -0.4937
-2 6 -2 0.0725 -1.9883 6.0017 -2.0005 0.4409 0.3415 -0.8381
1 -4 7 0.0746 0.9947 -3.9988 6.9977 0.1565 0.0935 1.0503
0 1 7 0.0543 0.0053 1.0031 6.9956 0.7427 0.3437 0.4937
3 4 -2 0.0473 3.0082 3.9992 -2.0049 0.7261 -0.5338 -0.6320
-2 4 -6 0.0592 -1.9944 3.9996 -5.9971 -0.1833 0.1218 -0.9602
-4 2 -5 0.0564 -3.9986 2.0002 -4.9941 -0.6028 0.4729 -0.6424
3 0 -6 0.0259 2.9978 -0.0036 -6.0002 -0.1778 -0.7862 -0.5300
-3 0 6 0.0636 -2.9978 0.0036 6.0002 0.1778 0.7862 0.5300
-5 0 -2 0.0326 -5.0017 0.0012 -1.9932 -0.7371 0.7491 -0.1551

loop_
_geom_angle_atom_site_label_1
_geom_angle_atom_site_label_2
_geom_angle_atom_site_label_3
_geom_angle
_geom_angle_site_symmetry_1
N1 I1 I2 177.91(11) .
C1 N1 I1 111.0(4) .
C3 N1 I1 109.8(4) .
C3 N1 C1 108.9(5) .
C3 N1 C5 109.0(5) .
C5 N1 I1 108.7(4) .
C5 N1 C1 109.5(5) .
C2 N2 C7 111.7(5) .
C4 N2 C2 109.2(5) .
C4 N2 C6 108.2(5) .
C4 N2 C7 108.8(5) .
C6 N2 C2 108.6(5) .
C6 N2 C7 110.2(5) .
N1 C1 H1A 109.6 .
N1 C1 H1B 109.6 .
N1 C1 C2 110.2(5) .
H1A C1 H1B 108.1 .
C2 C1 H1A 109.6 .
C2 C1 H1B 109.6 .
N2 C2 C1 108.2(5) .
N2 C2 H2A 110.1 .
N2 C2 H2B 110.1 .
C1 C2 H2A 110.1 .
C1 C2 H2B 110.1 .
H2A C2 H2B 108.4 .
N1 C3 H3A 109.7 .
N1 C3 H3B 109.7 .
N1 C3 C4 109.7(6) .
H3A C3 H3B 108.2 .
C4 C3 H3A 109.7 .
C4 C3 H3B 109.7 .
N2 C4 C3 109.0(5) .
N2 C4 H4A 109.9 .
N2 C4 H4B 109.9 .
C3 C4 H4A 109.9 .
C3 C4 H4B 109.9 .
H4A C4 H4B 108.3 .
N1 C5 H5A 109.5 .
N1 C5 H5B 109.5 .
N1 C5 C6 110.9(6) .
H5A C5 H5B 108.1 .
C6 C5 H5A 109.5 .
C6 C5 H5B 109.5 .
N2 C6 C5 108.3(5) .
N2 C6 H6A 110.0 .
N2 C6 H6B 110.0 .
C5 C6 H6A 110.0 .
C5 C6 H6B 110.0 .
H6A C6 H6B 108.4 .
N2 C7 H7A 108.7 .
N2 C7 H7B 108.7 .
H7A C7 H7B 107.6 .
C8 C7 N2 114.2(6) .
C8 C7 H7A 108.7 .
C8 C7 H7B 108.7 .
C7 C8 H8A 109.3 .
C7 C8 H8B 109.3 .
C7 C8 C9 111.5(6) .
H8A C8 H8B 108.0 .
C9 C8 H8A 109.3 .
C9 C8 H8B 109.3 .
C8 C9 H9A 108.5 .
C8 C9 H9B 108.5 .
C8 C9 C10 115.2(6) .
H9A C9 H9B 107.5 .
C10 C9 H9A 108.5 .
C10 C9 H9B 108.5 .
C9 C10 H10A 108.9 .
C9 C10 H10B 108.9 .
C10 C10 C9 113.3(7) 2_656
C10 C10 H10A 108.9 2_656
C10 C10 H10B 108.9 2_656
H10A C10 H10B 107.7 .
F1 P1 F2 90.3(3) .
F3 P1 F1 89.1(3) .
F3 P1 F2 89.5(3) .
F3 P1 F4 90.4(3) .
F3 P1 F5 90.3(2) .
F3 P1 F6 179.1(3) .
F4 P1 F1 179.5(3) .
F4 P1 F2 89.6(3) .
F4 P1 F5 89.8(3) .
F4 P1 F6 90.1(3) .
F5 P1 F1 90.3(3) .
F5 P1 F2 179.4(3) .
F6 P1 F1 90.4(3) .
F6 P1 F2 89.7(3) .
F6 P1 F5 90.5(3) .

loop_
_geom_bond_atom_site_label_1
_geom_bond_atom_site_label_2
_geom_bond_distance
_geom_bond_site_symmetry_2
I1 I2 2.7769(6) .
I1 N1 2.503(6) .
N1 C1 1.483(8) .
N1 C3 1.470(9) .
N1 C5 1.477(9) .
N2 C2 1.518(7) .
N2 C4 1.503(9) .
N2 C6 1.515(8) .
N2 C7 1.529(9) .
C1 H1A 0.9900 .
C1 H1B 0.9900 .
C1 C2 1.537(9) .
C2 H2A 0.9900 .
C2 H2B 0.9900 .
C3 H3A 0.9900 .
C3 H3B 0.9900 .
C3 C4 1.544(10) .
C4 H4A 0.9900 .
C4 H4B 0.9900 .
C5 H5A 0.9900 .
C5 H5B 0.9900 .
C5 C6 1.525(10) .
C6 H6A 0.9900 .
C6 H6B 0.9900 .
C7 H7A 0.9900 .
C7 H7B 0.9900 .
C7 C8 1.520(10) .
C8 H8A 0.9900 .
C8 H8B 0.9900 .
C8 C9 1.530(10) .
C9 H9A 0.9900 .
C9 H9B 0.9900 .
C9 C10 1.539(9) .
C10 C10 1.524(15) 2_656
C10 H10A 0.9900 .
C10 H10B 0.9900 .
P1 F1 1.605(5) .
P1 F2 1.606(4) .
P1 F3 1.590(4) .
P1 F4 1.593(5) .
P1 F5 1.595(4) .
P1 F6 1.595(5) .

loop_
_geom_torsion_atom_site_label_1
_geom_torsion_atom_site_label_2
_geom_torsion_atom_site_label_3
_geom_torsion_atom_site_label_4
_geom_torsion
_geom_torsion_site_symmetry_4
I1 N1 C1 C2 -170.4(4) .
I1 N1 C3 C4 -174.5(4) .
I1 N1 C5 C6 -171.8(4) .
N1 C1 C2 N2 -14.2(8) .
N1 C3 C4 N2 -12.1(7) .
N1 C5 C6 N2 -12.8(8) .
N2 C7 C8 C9 -169.3(6) .
C1 N1 C3 C4 -52.8(7) .
C1 N1 C5 C6 66.8(7) .
C2 N2 C4 C3 65.8(6) .
C2 N2 C6 C5 -51.9(7) .
C2 N2 C7 C8 -46.8(8) .
C3 N1 C1 C2 68.7(7) .
C3 N1 C5 C6 -52.2(7) .
C4 N2 C2 C1 -50.4(7) .
C4 N2 C6 C5 66.6(6) .
C4 N2 C7 C8 -167.4(6) .
C5 N1 C1 C2 -50.4(7) .
C5 N1 C3 C4 66.6(7) .
C6 N2 C2 C1 67.4(7) .
C6 N2 C4 C3 -52.3(6) .
C6 N2 C7 C8 74.1(7) .
C7 N2 C2 C1 -170.9(6) .
C7 N2 C4 C3 -172.0(5) .
C7 N2 C6 C5 -174.6(5) .
C7 C8 C9 C10 63.5(9) .
C8 C9 C10 C10 56.3(11) 2_656
